data_7063845
loop_
_publ_author_name
'Beau, Maxime'
'Jeon, Ie-Rang'
'Jeannin, Olivier'
'Guizouarn, Thierry'
'Fourmigu\'e, Marc'

_publ_section_title
;
 Activation of chalcogen bonding in tetrathiafulvalene derivatives with
 Se/S differentiation
;
_journal_issue 26
_journal_name_full 'New Journal of Chemistry'
_journal_page_first 11501
_journal_page_last 11508
_journal_paper_doi 10.1039/D5NJ01745A
_journal_volume 49
_journal_year 2025
_chemical_formula_moiety 'C10 H12 S6 Se2'
_chemical_formula_sum 'C10 H12 S6 Se2'
_chemical_formula_weight 482.48
_chemical_name_common (MeSe)2(MeS)2TTF
_chemical_name_systematic 4,5-bis(methylseleno)-4',5'-bis(methylthio)-tetrathiafulvalene
_space_group_IT_number 14
_space_group_name_Hall '-P 2yn'
_space_group_name_H-M_alt 'P 1 21/n 1'
_symmetry_cell_setting monoclinic
_symmetry_Int_Tables_number 14
_symmetry_space_group_name_Hall '-P 2yn'
_symmetry_space_group_name_H-M 'P 1 21/n 1'
_atom_sites_solution_hydrogens geom
_audit_conform_dict_location ftp://ftp.iucr.org/pub/cif_core.dic
_audit_conform_dict_name cif_core.dic
_audit_conform_dict_version 2.4.3
_audit_creation_date 2019-02-27T15:45:01-00:00
_audit_creation_method 'WinGX routine CIF_UPDATE'
_audit_update_record
;
2025-04-22 deposited with the CCDC.	2025-05-30 downloaded from the CCDC.
;
_cell_angle_alpha 90
_cell_angle_beta 105.820(2)
_cell_angle_gamma 90
_cell_formula_units_Z 4
_cell_length_a 13.9738(7)
_cell_length_b 7.8363(4)
_cell_length_c 16.0601(8)
_cell_measurement_reflns_used 9936
_cell_measurement_temperature 296(2)
_cell_measurement_theta_max 27.36
_cell_measurement_theta_min 2.26
_cell_measurement_wavelength 0.71073
_cell_volume 1692.02(15)
_computing_cell_refinement 'Bruker APEX2 (Bruker, 2014)'
_computing_data_collection 'Bruker APEX2 (Bruker, 2014)'
_computing_data_reduction 'Bruker APEX2 (Bruker, 2014)'
_computing_molecular_graphics 'Ortep for Windows (Farrugia, 2012)'
_computing_publication_material 'WinGX publication routines (Farrugia, 2012)'
_computing_structure_refinement 'SHELXL-2014/7 (Sheldrick, 2014)'
_computing_structure_solution 'SIR-92 (Altomare et al., 1994)'
_diffrn_ambient_temperature 296(2)
_diffrn_detector 'CCD plate'
_diffrn_measured_fraction_theta_full 1
_diffrn_measured_fraction_theta_max 0.999
_diffrn_measurement_device_type 'APEXII, Bruker-AXS'
_diffrn_measurement_method 'CCD rotation images, thick slices'
_diffrn_orient_matrix_UB_11 0.044023
_diffrn_orient_matrix_UB_12 -0.088601
_diffrn_orient_matrix_UB_13 -0.015051
_diffrn_orient_matrix_UB_21 0.003481
_diffrn_orient_matrix_UB_22 0.068489
_diffrn_orient_matrix_UB_23 -0.051632
_diffrn_orient_matrix_UB_31 0.059851
_diffrn_orient_matrix_UB_32 0.061188
_diffrn_orient_matrix_UB_33 0.035999
_diffrn_radiation_monochromator graphite
_diffrn_radiation_probe x-ray
_diffrn_radiation_type MoK\a
_diffrn_radiation_wavelength 0.71073
_diffrn_reflns_av_R_equivalents 0.0713
_diffrn_reflns_av_unetI/netI 0.0517
_diffrn_reflns_Laue_measured_fraction_full 1
_diffrn_reflns_Laue_measured_fraction_max 0.999
_diffrn_reflns_limit_h_max 15
_diffrn_reflns_limit_h_min -18
_diffrn_reflns_limit_k_max 9
_diffrn_reflns_limit_k_min -10
_diffrn_reflns_limit_l_max 19
_diffrn_reflns_limit_l_min -20
_diffrn_reflns_number 33321
_diffrn_reflns_point_group_measured_fraction_full 1
_diffrn_reflns_point_group_measured_fraction_max 0.999
_diffrn_reflns_theta_full 25.242
_diffrn_reflns_theta_max 27.463
_diffrn_reflns_theta_min 1.715
_diffrn_source 'Enraf Nonius FR590'
_diffrn_standards_number 0
_exptl_absorpt_coefficient_mu 5.091
_exptl_absorpt_correction_T_max 0.816
_exptl_absorpt_correction_T_min 0.306
_exptl_absorpt_correction_type multi-scan
_exptl_absorpt_process_details
;
  [Sheldrick, G.M. (2014). SADABS Bruker AXS Inc., Madison, Wisconsin, USA]
;
_exptl_crystal_colour yellow
_exptl_crystal_density_diffrn 1.894
_exptl_crystal_density_method 'not measured'
_exptl_crystal_description plate
_exptl_crystal_F_000 944
_exptl_crystal_size_max 0.24
_exptl_crystal_size_mid 0.23
_exptl_crystal_size_min 0.04
_refine_diff_density_max 0.517
_refine_diff_density_min -0.651
_refine_diff_density_rms 0.1
_refine_ls_extinction_method none
_refine_ls_goodness_of_fit_ref 1.158
_refine_ls_hydrogen_treatment constr
_refine_ls_matrix_type full
_refine_ls_number_constraints 0
_refine_ls_number_parameters 198
_refine_ls_number_reflns 3871
_refine_ls_number_restraints 0
_refine_ls_restrained_S_all 1.158
_refine_ls_R_factor_all 0.0986
_refine_ls_R_factor_gt 0.0603
_refine_ls_shift/su_max 0
_refine_ls_shift/su_mean 0
_refine_ls_structure_factor_coef Fsqd
_refine_ls_weighting_details 'w=1/[\s^2^(Fo^2^)+(0.0347P)^2^+5.0664P] where P=(Fo^2^+2Fc^2^)/3'
_refine_ls_weighting_scheme calc
_refine_ls_wR_factor_gt 0.1169
_refine_ls_wR_factor_ref 0.1292
_reflns_Friedel_coverage 0
_reflns_number_gt 2705
_reflns_number_total 3871
_reflns_threshold_expression 'I > 2\s(I)'
_cod_data_source_file d5nj01745a2.cif
_cod_data_source_block shelx_CCDC5
_cod_depositor_comments 'Adding full bibliography for 7063840--7063845.cif.'
_cod_original_sg_symbol_H-M 'P 21/n'
_cod_database_code 7063845

loop_
_symmetry_equiv_pos_as_xyz
'x, y, z'
'-x+1/2, y+1/2, -z+1/2'
'-x, -y, -z'
'x-1/2, -y-1/2, z-1/2'

loop_
_atom_site_label
_atom_site_type_symbol
_atom_site_fract_x
_atom_site_fract_y
_atom_site_fract_z
_atom_site_U_iso_or_equiv
_atom_site_adp_type
_atom_site_occupancy
_atom_site_site_symmetry_order
_atom_site_calc_flag
_atom_site_refinement_flags_posn
_atom_site_refinement_flags_adp
_atom_site_refinement_flags_occupancy
_atom_site_disorder_assembly
_atom_site_disorder_group
C1 C 0.6422(4) 0.5981(7) 0.6784(4) 0.0420(13) Uani 1 1 d . . . . .
C2 C 0.6563(5) 0.6244(8) 0.5229(4) 0.0488(15) Uani 1 1 d . . . . .
C3 C 0.7154(4) 0.4942(8) 0.5576(4) 0.0517(16) Uani 1 1 d . . . . .
C6 C 0.5976(4) 0.5923(7) 0.7415(3) 0.0384(12) Uani 1 1 d . . . . .
C7 C 0.5108(4) 0.4721(6) 0.8511(3) 0.0340(12) Uani 1 1 d . . . . .
C8 C 0.4590(4) 0.6120(7) 0.8187(3) 0.0346(12) Uani 1 1 d . . . . .
S1 S 0.60954(13) 0.7486(2) 0.59431(11) 0.0549(4) Uani 1 1 d . . . . .
S2 S 0.73669(11) 0.4585(2) 0.66936(11) 0.0530(4) Uani 1 1 d . . . . .
S3 S 0.62347(11) 0.4386(2) 0.82465(10) 0.0473(4) Uani 1 1 d . . . . .
S4 S 0.50798(11) 0.74180(18) 0.75232(10) 0.0439(4) Uani 1 1 d . . . . .
Se1 Se 0.4849(4) 0.3251(8) 0.9316(4) 0.0583(14) Uani 0.521(3) 1 d . . P A 1
Se2 Se 0.3486(2) 0.6898(5) 0.85109(16) 0.0320(9) Uani 0.521(3) 1 d . . P A 1
S5 S 0.6330(13) 0.714(3) 0.4126(10) 0.110(7) Uani 0.521(3) 1 d . . P A 1
S6 S 0.7759(11) 0.372(2) 0.4961(10) 0.127(7) Uani 0.521(3) 1 d . . P A 1
C4 C 0.5089(6) 0.7975(12) 0.3921(5) 0.108(11) Uani 0.521(3) 1 d . . P A 1
H4A H 0.4893 0.8477 0.3354 0.162 Uiso 0.521(3) 1 calc R U P A 1
H4B H 0.4638 0.7068 0.3953 0.162 Uiso 0.521(3) 1 calc R U P A 1
H4C H 0.5072 0.8828 0.4346 0.162 Uiso 0.521(3) 1 calc R U P A 1
C5 C 0.7055(6) 0.1656(9) 0.4850(5) 0.087(9) Uani 0.521(3) 1 d . . P A 1
H5A H 0.7325 0.0866 0.4517 0.13 Uiso 0.521(3) 1 calc R U P A 1
H5B H 0.7113 0.1187 0.5414 0.13 Uiso 0.521(3) 1 calc R U P A 1
H5C H 0.6366 0.1858 0.4563 0.13 Uiso 0.521(3) 1 calc R U P A 1
C9 C 0.4980(6) 0.1170(10) 0.8796(5) 0.083(5) Uani 0.521(3) 1 d . . P A 1
H9A H 0.4862 0.0254 0.9152 0.124 Uiso 0.521(3) 1 calc R U P A 1
H9B H 0.4505 0.1112 0.8238 0.124 Uiso 0.521(3) 1 calc R U P A 1
H9C H 0.564 0.1074 0.8729 0.124 Uiso 0.521(3) 1 calc R U P A 1
C10 C 0.2666(6) 0.7404(10) 0.7409(5) 0.083(5) Uani 0.521(3) 1 d . . P A 1
H10A H 0.2041 0.7837 0.7458 0.124 Uiso 0.521(3) 1 calc R U P A 1
H10B H 0.2981 0.8248 0.714 0.124 Uiso 0.521(3) 1 calc R U P A 1
H10C H 0.2554 0.6387 0.7063 0.124 Uiso 0.521(3) 1 calc R U P A 1
Se1B Se 0.6263(5) 0.6727(10) 0.4077(3) 0.0677(10) Uani 0.479(3) 1 d . . P A 2
Se2B Se 0.7867(3) 0.3550(5) 0.5010(2) 0.0518(7) Uani 0.479(3) 1 d . . P A 2
S5B S 0.4749(7) 0.3265(16) 0.9294(8) 0.027(2) Uani 0.479(3) 1 d . . P A 2
S6B S 0.3494(10) 0.6838(18) 0.8506(8) 0.074(5) Uani 0.479(3) 1 d . . P A 2
C4B C 0.5089(6) 0.7975(12) 0.3921(5) 0.065(6) Uiso 0.479(3) 1 d . . P A 2
H4B1 H 0.4849 0.8313 0.3326 0.097 Uiso 0.479(3) 1 calc R U P A 2
H4B2 H 0.4597 0.7282 0.4076 0.097 Uiso 0.479(3) 1 calc R U P A 2
H4B3 H 0.5216 0.8972 0.4282 0.097 Uiso 0.479(3) 1 calc R U P A 2
C5B C 0.7055(6) 0.1656(9) 0.4850(5) 0.065(6) Uiso 0.479(3) 1 d . . P A 2
H5B1 H 0.7322 0.0786 0.4557 0.097 Uiso 0.479(3) 1 calc R U P A 2
H5B2 H 0.7019 0.1235 0.5402 0.097 Uiso 0.479(3) 1 calc R U P A 2
H5B3 H 0.64 0.1961 0.4508 0.097 Uiso 0.479(3) 1 calc R U P A 2
C9B C 0.4980(6) 0.1170(10) 0.8796(5) 0.065(4) Uiso 0.479(3) 1 d . . P A 2
H9B1 H 0.4828 0.0242 0.9128 0.097 Uiso 0.479(3) 1 calc R U P A 2
H9B2 H 0.4563 0.1102 0.8212 0.097 Uiso 0.479(3) 1 calc R U P A 2
H9B3 H 0.5665 0.1104 0.8794 0.097 Uiso 0.479(3) 1 calc R U P A 2
C10B C 0.2666(6) 0.7404(10) 0.7409(5) 0.065(4) Uiso 0.479(3) 1 d . . P A 2
H10D H 0.204 0.7816 0.7467 0.097 Uiso 0.479(3) 1 calc R U P A 2
H10E H 0.2978 0.8275 0.7154 0.097 Uiso 0.479(3) 1 calc R U P A 2
H10F H 0.2557 0.641 0.7046 0.097 Uiso 0.479(3) 1 calc R U P A 2

loop_
_atom_site_aniso_label
_atom_site_aniso_U_11
_atom_site_aniso_U_22
_atom_site_aniso_U_33
_atom_site_aniso_U_23
_atom_site_aniso_U_13
_atom_site_aniso_U_12
C1 0.033(3) 0.043(3) 0.054(4) -0.009(3) 0.017(3) 0.001(2)
C2 0.051(4) 0.056(4) 0.052(4) -0.006(3) 0.035(3) -0.009(3)
C3 0.044(3) 0.064(4) 0.056(4) -0.013(3) 0.030(3) -0.005(3)
C6 0.034(3) 0.040(3) 0.043(3) -0.006(2) 0.014(2) -0.001(2)
C7 0.040(3) 0.037(3) 0.026(3) -0.006(2) 0.011(2) -0.001(2)
C8 0.036(3) 0.039(3) 0.032(3) -0.004(2) 0.015(2) 0.003(2)
S1 0.0620(10) 0.0518(9) 0.0639(11) 0.0035(8) 0.0393(9) 0.0080(8)
S2 0.0407(8) 0.0639(10) 0.0601(10) -0.0076(8) 0.0237(7) 0.0078(7)
S3 0.0409(8) 0.0528(9) 0.0492(9) 0.0022(7) 0.0142(7) 0.0115(7)
S4 0.0526(9) 0.0349(7) 0.0550(9) 0.0029(7) 0.0332(7) 0.0053(6)
Se1 0.090(3) 0.047(2) 0.037(2) 0.0053(15) 0.0158(18) 0.0022(19)
Se2 0.0295(16) 0.046(2) 0.0263(11) 0.0032(12) 0.0168(11) 0.0073(14)
S5 0.096(6) 0.140(14) 0.126(9) 0.028(7) 0.083(7) 0.001(6)
S6 0.110(9) 0.134(11) 0.159(11) -0.046(7) 0.073(8) -0.004(6)
C4 0.102(15) 0.17(2) 0.045(10) 0.004(11) 0.002(8) 0.003(14)
C5 0.099(15) 0.057(10) 0.109(17) -0.019(9) 0.036(12) 0.006(9)
C9 0.082(8) 0.096(9) 0.080(8) 0.027(6) 0.038(6) 0.056(7)
C10 0.082(8) 0.096(9) 0.080(8) 0.027(6) 0.038(6) 0.056(7)
Se1B 0.078(2) 0.087(2) 0.0489(15) 0.0092(11) 0.0364(13) 0.0028(15)
Se2B 0.0470(12) 0.0598(14) 0.0627(15) -0.0282(11) 0.0387(11) -0.0106(10)
S5B 0.024(2) 0.030(4) 0.033(4) -0.002(3) 0.020(2) -0.005(2)
S6B 0.068(9) 0.049(7) 0.103(8) -0.003(6) 0.020(6) -0.002(6)

loop_
_atom_type_symbol
_atom_type_description
_atom_type_scat_dispersion_real
_atom_type_scat_dispersion_imag
_atom_type_scat_source
C C 0.0033 0.0016 'International Tables Vol C Tables 4.2.6.8 and 6.1.1.4'
H H 0 0 'International Tables Vol C Tables 4.2.6.8 and 6.1.1.4'
S S 0.1246 0.1234 'International Tables Vol C Tables 4.2.6.8 and 6.1.1.4'
Se Se -0.0929 2.2259 'International Tables Vol C Tables 4.2.6.8 and 6.1.1.4'

loop_
_geom_angle_atom_site_label_1
_geom_angle_atom_site_label_2
_geom_angle_atom_site_label_3
_geom_angle
_geom_angle_site_symmetry_1
_geom_angle_site_symmetry_3
_geom_angle_publ_flag
C6 C1 S2 124.3(5) . . ?
C6 C1 S1 122.2(4) . . ?
S2 C1 S1 113.5(3) . . ?
C3 C2 S1 116.6(5) . . ?
C3 C2 Se1B 121.8(5) . . ?
S1 C2 Se1B 121.5(4) . . ?
C3 C2 S5 128.0(7) . . ?
S1 C2 S5 114.5(7) . . ?
C2 C3 S6 121.4(7) . . ?
C2 C3 S2 117.4(4) . . ?
S6 C3 S2 121.1(7) . . ?
C2 C3 Se2B 126.4(5) . . ?
S2 C3 Se2B 116.0(4) . . ?
C1 C6 S4 123.3(4) . . ?
C1 C6 S3 124.1(4) . . ?
S4 C6 S3 112.7(3) . . ?
C8 C7 S3 117.0(4) . . ?
C8 C7 Se1 126.6(4) . . ?
S3 C7 Se1 115.9(3) . . ?
C8 C7 S5B 123.1(5) . . ?
S3 C7 S5B 119.6(4) . . ?
C7 C8 S4 117.0(4) . . ?
C7 C8 S6B 123.3(6) . . ?
S4 C8 S6B 119.3(5) . . ?
C7 C8 Se2 124.2(4) . . ?
S4 C8 Se2 118.3(3) . . ?
C1 S1 C2 93.7(3) . . ?
C1 S2 C3 93.7(3) . . ?
C7 S3 C6 93.9(2) . . ?
C8 S4 C6 94.6(3) . . ?
C7 Se1 C9 99.8(4) . . ?
C8 Se2 C10 98.4(3) . . ?
C4 S5 C2 102.8(9) . . ?
C3 S6 C5 101.7(8) . . ?
S5 C4 H4A 109.5 . . ?
S5 C4 H4B 109.5 . . ?
H4A C4 H4B 109.5 . . ?
S5 C4 H4C 109.5 . . ?
H4A C4 H4C 109.5 . . ?
H4B C4 H4C 109.5 . . ?
S6 C5 H5A 109.5 . . ?
S6 C5 H5B 109.5 . . ?
H5A C5 H5B 109.5 . . ?
S6 C5 H5C 109.5 . . ?
H5A C5 H5C 109.5 . . ?
H5B C5 H5C 109.5 . . ?
Se1 C9 H9A 109.5 . . ?
Se1 C9 H9B 109.5 . . ?
H9A C9 H9B 109.5 . . ?
Se1 C9 H9C 109.5 . . ?
H9A C9 H9C 109.5 . . ?
H9B C9 H9C 109.5 . . ?
Se2 C10 H10A 109.5 . . ?
Se2 C10 H10B 109.5 . . ?
H10A C10 H10B 109.5 . . ?
Se2 C10 H10C 109.5 . . ?
H10A C10 H10C 109.5 . . ?
H10B C10 H10C 109.5 . . ?
C2 Se1B C4B 101.3(4) . . ?
C5B Se2B C3 98.5(3) . . ?
C7 S5B C9B 97.9(6) . . ?
C8 S6B C10B 99.1(6) . . ?
Se1B C4B H4B1 109.5 . . ?
Se1B C4B H4B2 109.5 . . ?
H4B1 C4B H4B2 109.5 . . ?
Se1B C4B H4B3 109.5 . . ?
H4B1 C4B H4B3 109.5 . . ?
H4B2 C4B H4B3 109.5 . . ?
Se2B C5B H5B1 109.5 . . ?
Se2B C5B H5B2 109.5 . . ?
H5B1 C5B H5B2 109.5 . . ?
Se2B C5B H5B3 109.5 . . ?
H5B1 C5B H5B3 109.5 . . ?
H5B2 C5B H5B3 109.5 . . ?
S5B C9B H9B1 109.5 . . ?
S5B C9B H9B2 109.5 . . ?
H9B1 C9B H9B2 109.5 . . ?
S5B C9B H9B3 109.5 . . ?
H9B1 C9B H9B3 109.5 . . ?
H9B2 C9B H9B3 109.5 . . ?
S6B C10B H10D 109.5 . . ?
S6B C10B H10E 109.5 . . ?
H10D C10B H10E 109.5 . . ?
S6B C10B H10F 109.5 . . ?
H10D C10B H10F 109.5 . . ?
H10E C10B H10F 109.5 . . ?

loop_
_geom_bond_atom_site_label_1
_geom_bond_atom_site_label_2
_geom_bond_distance
_geom_bond_site_symmetry_2
_geom_bond_publ_flag
C1 C6 1.327(7) . ?
C1 S2 1.751(5) . ?
C1 S1 1.757(6) . ?
C2 C3 1.335(9) . ?
C2 S1 1.760(6) . ?
C2 Se1B 1.822(8) . ?
C2 S5 1.850(17) . ?
C3 S6 1.749(15) . ?
C3 S2 1.760(6) . ?
C3 Se2B 1.872(7) . ?
C6 S4 1.758(5) . ?
C6 S3 1.762(6) . ?
C7 C8 1.339(7) . ?
C7 S3 1.759(5) . ?
C7 Se1 1.840(8) . ?
C7 S5B 1.864(13) . ?
C8 S4 1.743(5) . ?
C8 S6B 1.830(14) . ?
C8 Se2 1.859(6) . ?
Se1 C9 1.864(10) . ?
Se2 C10 1.870(8) . ?
S5 C4 1.80(2) . ?
S6 C5 1.879(17) . ?
C4 H4A 0.96 . ?
C4 H4B 0.96 . ?
C4 H4C 0.96 . ?
C5 H5A 0.96 . ?
C5 H5B 0.96 . ?
C5 H5C 0.96 . ?
C9 H9A 0.96 . ?
C9 H9B 0.96 . ?
C9 H9C 0.96 . ?
C10 H10A 0.96 . ?
C10 H10B 0.96 . ?
C10 H10C 0.96 . ?
Se1B C4B 1.868(11) . ?
Se2B C5B 1.844(9) . ?
S5B C9B 1.892(14) . ?
S6B C10B 1.878(15) . ?
C4B H4B1 0.96 . ?
C4B H4B2 0.96 . ?
C4B H4B3 0.96 . ?
C5B H5B1 0.96 . ?
C5B H5B2 0.96 . ?
C5B H5B3 0.96 . ?
C9B H9B1 0.96 . ?
C9B H9B2 0.96 . ?
C9B H9B3 0.96 . ?
C10B H10D 0.96 . ?
C10B H10E 0.96 . ?
C10B H10F 0.96 . ?

loop_
_geom_torsion_atom_site_label_1
_geom_torsion_atom_site_label_2
_geom_torsion_atom_site_label_3
_geom_torsion_atom_site_label_4
_geom_torsion
_geom_torsion_site_symmetry_1
_geom_torsion_site_symmetry_2
_geom_torsion_site_symmetry_3
_geom_torsion_site_symmetry_4
_geom_torsion_publ_flag
S1 C2 C3 S6 -174.1(6) . . . . ?
S5 C2 C3 S6 -5.1(13) . . . . ?
S1 C2 C3 S2 1.7(7) . . . . ?
Se1B C2 C3 S2 -178.8(4) . . . . ?
S5 C2 C3 S2 170.8(8) . . . . ?
S1 C2 C3 Se2B -173.0(4) . . . . ?
Se1B C2 C3 Se2B 6.5(9) . . . . ?
S2 C1 C6 S4 176.2(3) . . . . ?
S1 C1 C6 S4 -4.6(7) . . . . ?
S2 C1 C6 S3 -2.1(7) . . . . ?
S1 C1 C6 S3 177.1(3) . . . . ?
S3 C7 C8 S4 1.4(6) . . . . ?
Se1 C7 C8 S4 172.9(4) . . . . ?
S5B C7 C8 S4 175.5(5) . . . . ?
S3 C7 C8 S6B -171.4(6) . . . . ?
S5B C7 C8 S6B 2.8(9) . . . . ?
S3 C7 C8 Se2 -170.5(3) . . . . ?
Se1 C7 C8 Se2 1.1(7) . . . . ?
C6 C1 S1 C2 -157.2(5) . . . . ?
S2 C1 S1 C2 22.1(4) . . . . ?
C3 C2 S1 C1 -14.4(5) . . . . ?
Se1B C2 S1 C1 166.1(5) . . . . ?
S5 C2 S1 C1 175.1(7) . . . . ?
C6 C1 S2 C3 157.9(5) . . . . ?
S1 C1 S2 C3 -21.4(4) . . . . ?
C2 C3 S2 C1 12.0(5) . . . . ?
S6 C3 S2 C1 -172.2(7) . . . . ?
Se2B C3 S2 C1 -172.8(4) . . . . ?
C8 C7 S3 C6 -13.8(4) . . . . ?
Se1 C7 S3 C6 173.7(4) . . . . ?
S5B C7 S3 C6 171.8(5) . . . . ?
C1 C6 S3 C7 -160.4(5) . . . . ?
S4 C6 S3 C7 21.1(3) . . . . ?
C7 C8 S4 C6 11.9(5) . . . . ?
S6B C8 S4 C6 -175.0(6) . . . . ?
Se2 C8 S4 C6 -175.8(3) . . . . ?
C1 C6 S4 C8 160.8(5) . . . . ?
S3 C6 S4 C8 -20.7(3) . . . . ?
C8 C7 Se1 C9 134.0(5) . . . . ?
S3 C7 Se1 C9 -54.3(4) . . . . ?
C7 C8 Se2 C10 -135.8(5) . . . . ?
S4 C8 Se2 C10 52.5(4) . . . . ?
C3 C2 S5 C4 151.3(8) . . . . ?
S1 C2 S5 C4 -39.4(11) . . . . ?
C2 C3 S6 C5 -108.6(9) . . . . ?
S2 C3 S6 C5 75.8(9) . . . . ?
C3 C2 Se1B C4B 158.2(6) . . . . ?
S1 C2 Se1B C4B -22.3(6) . . . . ?
C2 C3 Se2B C5B -103.3(6) . . . . ?
S2 C3 Se2B C5B 82.0(4) . . . . ?
C8 C7 S5B C9B 137.1(6) . . . . ?
S3 C7 S5B C9B -48.8(7) . . . . ?
C7 C8 S6B C10B -136.6(6) . . . . ?
S4 C8 S6B C10B 50.7(8) . . . . ?
